data_1572867
loop_
_publ_author_name
'Hendi, Zohreh'
'Pradhan, Renuka'
'Rachuy, Katharina'
'Mahmoudi, Soheil'
'Pandey, Madhusudan K.'
'Kushvaha, Saroj Kumar'
'Herbst-Irmer, Regine'
'Lourderaj, Upakarasamy'
'Stalke, Dietmar'
'Roesky, Herbert W.'

_publ_section_title
;
 Phosphasilene mediated CO activation and deoxygenative homo coupling of
 CO molecules in reactions with metal carbonyls.
;
_journal_issue 45
_journal_name_full 'Chemical science'
_journal_page_first 18888
_journal_page_last 18895
_journal_paper_doi 10.1039/d4sc05491a
_journal_volume 15
_journal_year 2024
_chemical_formula_moiety 'C36 H61 N2 P Si2'
_chemical_formula_sum 'C36 H61 N2 P Si2'
_chemical_formula_weight 609.01
_space_group_crystal_system monoclinic
_space_group_IT_number 14
_space_group_name_Hall '-P 2yn'
_space_group_name_H-M_alt 'P 1 21/n 1'
_atom_sites_solution_hydrogens geom
_audit_creation_method SHELXL-2019/1
_audit_update_record
;
2023-11-30 deposited with the CCDC.	2024-10-09 downloaded from the CCDC.
;
_cell_angle_alpha 90
_cell_angle_beta 118.39(2)
_cell_angle_gamma 90
_cell_formula_units_Z 4
_cell_length_a 18.994(2)
_cell_length_b 11.672(2)
_cell_length_c 19.431(3)
_cell_measurement_reflns_used 4158
_cell_measurement_temperature 100(2)
_cell_measurement_theta_max 24.576
_cell_measurement_theta_min 2.383
_cell_volume 3789.7(12)
_computing_cell_refinement 'Bruker SAINT V8.40B'
_computing_data_collection 'Bruker APEX2 v2012.2'
_computing_data_reduction 'Bruker SAINT V8.40B'
_computing_molecular_graphics 'ShelXle Rev: 1387'
_computing_publication_material 'ShelXle Rev: 1387'
_computing_structure_refinement 'SHELXL-2019/1 (Sheldrick, 2019)'
_computing_structure_solution 'SHELXT(Sheldrick,Acta Cryst.(2015)A71,3-8)'
_diffrn_ambient_temperature 100(2)
_diffrn_detector_type 'Bruker Photon III C14 CMOS'
_diffrn_measured_fraction_theta_full 0.995
_diffrn_measured_fraction_theta_max 0.995
_diffrn_measurement_device_type 'Bruker Smart APEX II Ultra'
_diffrn_measurement_method '\f and \w scans'
_diffrn_radiation_type MoK\a
_diffrn_radiation_wavelength 0.71073
_diffrn_reflns_av_R_equivalents 0.1570
_diffrn_reflns_av_unetI/netI 0.0801
_diffrn_reflns_Laue_measured_fraction_full 0.995
_diffrn_reflns_Laue_measured_fraction_max 0.995
_diffrn_reflns_limit_h_max 22
_diffrn_reflns_limit_h_min -22
_diffrn_reflns_limit_k_max 13
_diffrn_reflns_limit_k_min -13
_diffrn_reflns_limit_l_max 23
_diffrn_reflns_limit_l_min -23
_diffrn_reflns_number 60239
_diffrn_reflns_point_group_measured_fraction_full 0.995
_diffrn_reflns_point_group_measured_fraction_max 0.995
_diffrn_reflns_theta_full 25.090
_diffrn_reflns_theta_max 25.090
_diffrn_reflns_theta_min 2.070
_diffrn_source 'Bruker Rotating Anode'
_exptl_absorpt_coefficient_mu 0.161
_exptl_absorpt_correction_T_max 0.7452
_exptl_absorpt_correction_T_min 0.6823
_exptl_absorpt_correction_type multi-scan
_exptl_absorpt_process_details SADABS-2016/2
_exptl_crystal_colour colourless
_exptl_crystal_density_diffrn 1.067
_exptl_crystal_description needle
_exptl_crystal_F_000 1336
_exptl_crystal_size_max 0.132
_exptl_crystal_size_mid 0.118
_exptl_crystal_size_min 0.053
_refine_diff_density_max 0.393
_refine_diff_density_min -0.287
_refine_diff_density_rms 0.064
_refine_ls_extinction_method none
_refine_ls_goodness_of_fit_ref 1.050
_refine_ls_hydrogen_treatment constr
_refine_ls_matrix_type full
_refine_ls_number_parameters 398
_refine_ls_number_reflns 6704
_refine_ls_number_restraints 147
_refine_ls_restrained_S_all 1.050
_refine_ls_R_factor_all 0.0890
_refine_ls_R_factor_gt 0.0514
_refine_ls_shift/su_max 0.001
_refine_ls_shift/su_mean 0.000
_refine_ls_structure_factor_coef Fsqd
_refine_ls_weighting_details 'w=1/[\s^2^(Fo^2^)+(0.0538P)^2^+0.8813P] where P=(Fo^2^+2Fc^2^)/3'
_refine_ls_weighting_scheme calc
_refine_ls_wR_factor_gt 0.1088
_refine_ls_wR_factor_ref 0.1232
_reflns_Friedel_coverage 0.000
_reflns_number_gt 4685
_reflns_number_total 6704
_reflns_threshold_expression 'I > 2\s(I)'
_cod_data_source_file d4sc05491a2.cif
_cod_data_source_block 1
_cod_depositor_comments 'Adding full bibliography for 1572866--1572869.cif.'
_cod_original_cell_volume 3789.7(11)
_cod_original_sg_symbol_H-M 'P 21/n'
_cod_database_code 1572867
_shelx_shelxl_version_number 2019/1
_shelx_space_group_comment
;
The symmetry employed for this shelxl refinement is uniquely defined
by the following loop, which should always be used as a source of
symmetry information in preference to the above space-group names.
They are only intended as comments.
;
_shelx_estimated_absorpt_t_min 0.979
_shelx_estimated_absorpt_t_max 0.992

loop_
_space_group_symop_operation_xyz
'x, y, z'
'-x+1/2, y+1/2, -z+1/2'
'-x, -y, -z'
'x-1/2, -y-1/2, z-1/2'

loop_
_atom_site_label
_atom_site_type_symbol
_atom_site_fract_x
_atom_site_fract_y
_atom_site_fract_z
_atom_site_U_iso_or_equiv
_atom_site_adp_type
_atom_site_occupancy
_atom_site_site_symmetry_order
_atom_site_calc_flag
_atom_site_refinement_flags_posn
_atom_site_refinement_flags_adp
_atom_site_refinement_flags_occupancy
_atom_site_disorder_assembly
_atom_site_disorder_group
P1 P 0.34367(4) 0.51733(6) 0.66244(4) 0.01057(17) Uani 1 1 d . . . . .
Si1 Si 0.32997(4) 0.69622(6) 0.63954(4) 0.00988(17) Uani 1 1 d . . . . .
Si2 Si 0.43756(4) 0.78061(6) 0.74868(4) 0.01508(19) Uani 1 1 d . . . . .
N2 N 0.31301(12) 0.77042(17) 0.54978(11) 0.0113(5) Uani 1 1 d D . . . .
C1 C 0.30271(15) 0.4374(2) 0.56751(14) 0.0100(5) Uani 1 1 d . . . . .
C2 C 0.35867(15) 0.3711(2) 0.55374(14) 0.0100(5) Uani 1 1 d . . . . .
C3 C 0.34210(15) 0.3512(2) 0.47718(15) 0.0130(6) Uani 1 1 d . . . . .
H3 H 0.380933 0.311806 0.468491 0.016 Uiso 1 1 calc R U . . .
C4 C 0.27146(15) 0.3859(2) 0.41212(14) 0.0118(6) Uani 1 1 d . . . . .
C5 C 0.21264(15) 0.4286(2) 0.42764(14) 0.0120(6) Uani 1 1 d . . . . .
H5 H 0.161602 0.444821 0.384714 0.014 Uiso 1 1 calc R U . . .
C6 C 0.22436(15) 0.4492(2) 0.50348(14) 0.0098(5) Uani 1 1 d . . . . .
C7 C 0.43688(15) 0.3178(2) 0.61963(15) 0.0134(6) Uani 1 1 d . . . . .
C8 C 0.42536(16) 0.2726(2) 0.68782(15) 0.0182(6) Uani 1 1 d . . . . .
H8A H 0.415599 0.336991 0.714512 0.027 Uiso 1 1 calc R U . . .
H8B H 0.473644 0.231523 0.724817 0.027 Uiso 1 1 calc R U . . .
H8C H 0.379472 0.220295 0.667649 0.027 Uiso 1 1 calc R U . . .
C9 C 0.50606(15) 0.4041(2) 0.64961(16) 0.0188(6) Uani 1 1 d . . . . .
H9A H 0.493037 0.470132 0.672621 0.028 Uiso 1 1 calc R U . . .
H9B H 0.514347 0.429776 0.605976 0.028 Uiso 1 1 calc R U . . .
H9C H 0.554998 0.367518 0.689387 0.028 Uiso 1 1 calc R U . . .
C10 C 0.46259(16) 0.2129(2) 0.58870(16) 0.0200(6) Uani 1 1 d . . . . .
H10A H 0.507072 0.173881 0.632421 0.030 Uiso 1 1 calc R U . . .
H10B H 0.479694 0.238139 0.550856 0.030 Uiso 1 1 calc R U . . .
H10C H 0.417337 0.160010 0.563166 0.030 Uiso 1 1 calc R U . . .
C11 C 0.26058(16) 0.3687(2) 0.32937(15) 0.0182(6) Uani 1 1 d . . . . .
C12 C 0.32445(18) 0.4373(3) 0.32051(17) 0.0272(7) Uani 1 1 d . . . . .
H12A H 0.318310 0.518902 0.328185 0.041 Uiso 1 1 calc R U . . .
H12B H 0.318259 0.425259 0.268002 0.041 Uiso 1 1 calc R U . . .
H12C H 0.377704 0.411537 0.359678 0.041 Uiso 1 1 calc R U . . .
C13 C 0.2698(2) 0.2412(3) 0.31536(17) 0.0326(8) Uani 1 1 d . . . . .
H13A H 0.227698 0.196949 0.318651 0.049 Uiso 1 1 calc R U . . .
H13B H 0.322330 0.213998 0.355168 0.049 Uiso 1 1 calc R U . . .
H13C H 0.265353 0.231537 0.263331 0.049 Uiso 1 1 calc R U . . .
C14 C 0.17888(19) 0.4100(3) 0.26650(17) 0.0341(8) Uani 1 1 d . . . . .
H14A H 0.136752 0.364350 0.268843 0.051 Uiso 1 1 calc R U . . .
H14B H 0.175495 0.401197 0.214856 0.051 Uiso 1 1 calc R U . . .
H14C H 0.171934 0.490836 0.275446 0.051 Uiso 1 1 calc R U . . .
C15 C 0.14682(15) 0.4770(2) 0.50814(14) 0.0125(6) Uani 1 1 d . . . . .
C16 C 0.08383(16) 0.3835(2) 0.46260(17) 0.0202(6) Uani 1 1 d . . . . .
H16A H 0.104376 0.308513 0.486446 0.030 Uiso 1 1 calc R U . . .
H16B H 0.073021 0.382545 0.408009 0.030 Uiso 1 1 calc R U . . .
H16C H 0.034236 0.400161 0.464540 0.030 Uiso 1 1 calc R U . . .
C17 C 0.11308(16) 0.5923(2) 0.47002(16) 0.0174(6) Uani 1 1 d . . . . .
H17A H 0.151142 0.653123 0.499416 0.026 Uiso 1 1 calc R U . . .
H17B H 0.062228 0.606241 0.470078 0.026 Uiso 1 1 calc R U . . .
H17C H 0.104137 0.591718 0.416017 0.026 Uiso 1 1 calc R U . . .
C18 C 0.15512(16) 0.4747(3) 0.59041(15) 0.0210(7) Uani 1 1 d . . . . .
H18A H 0.189400 0.538127 0.621225 0.032 Uiso 1 1 calc R U . . .
H18B H 0.179138 0.401812 0.615783 0.032 Uiso 1 1 calc R U . . .
H18C H 0.102148 0.482549 0.586900 0.032 Uiso 1 1 calc R U . . .
C19 C 0.44219(17) 0.7147(3) 0.83888(16) 0.0244(7) Uani 1 1 d . . . . .
H19A H 0.489186 0.743978 0.885244 0.037 Uiso 1 1 calc R U . . .
H19B H 0.446134 0.631252 0.836470 0.037 Uiso 1 1 calc R U . . .
H19C H 0.393649 0.734553 0.842004 0.037 Uiso 1 1 calc R U . . .
C20 C 0.4290(2) 0.9400(3) 0.75172(18) 0.0328(8) Uani 1 1 d . . . . .
H20A H 0.480659 0.972114 0.789765 0.049 Uiso 1 1 calc R U . . .
H20B H 0.388271 0.959447 0.767154 0.049 Uiso 1 1 calc R U . . .
H20C H 0.413549 0.971884 0.699815 0.049 Uiso 1 1 calc R U . . .
C21 C 0.53248(17) 0.7519(3) 0.74429(17) 0.0255(7) Uani 1 1 d . . . . .
H21A H 0.578305 0.778082 0.792836 0.038 Uiso 1 1 calc R U . . .
H21B H 0.531305 0.793026 0.699795 0.038 Uiso 1 1 calc R U . . .
H21C H 0.537432 0.669450 0.737928 0.038 Uiso 1 1 calc R U . . .
N1 N 0.24235(12) 0.79724(18) 0.60769(12) 0.0113(5) Uani 1 1 d D . . . .
C22A C 0.19212(15) 0.8439(2) 0.64158(15) 0.0154(6) Uani 0.848(6) 1 d D . P A 1
C23A C 0.1988(3) 0.9731(3) 0.6526(3) 0.0254(10) Uani 0.848(6) 1 d D . P A 1
H23A H 0.174938 0.996265 0.685495 0.038 Uiso 0.848(6) 1 calc R U P A 1
H23B H 0.170368 1.010756 0.601567 0.038 Uiso 0.848(6) 1 calc R U P A 1
H23C H 0.255279 0.995472 0.678006 0.038 Uiso 0.848(6) 1 calc R U P A 1
C24A C 0.10348(19) 0.8117(4) 0.5900(2) 0.0267(10) Uani 0.848(6) 1 d D . P A 1
H24A H 0.071740 0.841783 0.613632 0.040 Uiso 0.848(6) 1 calc R U P A 1
H24B H 0.098224 0.728151 0.585875 0.040 Uiso 0.848(6) 1 calc R U P A 1
H24C H 0.084124 0.844767 0.537739 0.040 Uiso 0.848(6) 1 calc R U P A 1
C25A C 0.2218(2) 0.7858(3) 0.7210(2) 0.0205(9) Uani 0.848(6) 1 d D . P A 1
H25A H 0.186797 0.806531 0.743204 0.031 Uiso 0.848(6) 1 calc R U P A 1
H25B H 0.276557 0.811080 0.756330 0.031 Uiso 0.848(6) 1 calc R U P A 1
H25C H 0.221181 0.702502 0.714419 0.031 Uiso 0.848(6) 1 calc R U P A 1
C22B C 0.19212(15) 0.8439(2) 0.64158(15) 0.0154(6) Uani 0.152(6) 1 d D . P A 2
C23B C 0.2348(13) 0.9538(14) 0.6865(12) 0.0254(10) Uani 0.152(6) 1 d D . P A 2
H23D H 0.204130 0.988033 0.710012 0.038 Uiso 0.152(6) 1 calc R U P A 2
H23E H 0.288641 0.934403 0.727758 0.038 Uiso 0.152(6) 1 calc R U P A 2
H23F H 0.238634 1.008583 0.650217 0.038 Uiso 0.152(6) 1 calc R U P A 2
C24B C 0.1099(8) 0.878(2) 0.5756(9) 0.0267(10) Uani 0.152(6) 1 d D . P A 2
H24D H 0.077098 0.908084 0.597871 0.040 Uiso 0.152(6) 1 calc R U P A 2
H24E H 0.116189 0.936102 0.542760 0.040 Uiso 0.152(6) 1 calc R U P A 2
H24F H 0.083698 0.809925 0.543716 0.040 Uiso 0.152(6) 1 calc R U P A 2
C25B C 0.1877(13) 0.7512(15) 0.6927(11) 0.0205(9) Uani 0.152(6) 1 d D . P A 2
H25D H 0.155195 0.777567 0.716524 0.031 Uiso 0.152(6) 1 calc R U P A 2
H25E H 0.163156 0.682769 0.661117 0.031 Uiso 0.152(6) 1 calc R U P A 2
H25F H 0.241727 0.732740 0.733923 0.031 Uiso 0.152(6) 1 calc R U P A 2
C26 C 0.34821(16) 0.7696(2) 0.49615(15) 0.0153(6) Uani 1 1 d D . . . .
C27 C 0.28361(19) 0.7495(3) 0.41211(15) 0.0320(8) Uani 1 1 d D . . . .
H27A H 0.308599 0.740698 0.378401 0.048 Uiso 1 1 calc R U . . .
H27B H 0.246992 0.815074 0.394268 0.048 Uiso 1 1 calc R U . . .
H27C H 0.253704 0.679824 0.409611 0.048 Uiso 1 1 calc R U . . .
C28 C 0.39259(19) 0.8816(2) 0.5029(2) 0.0304(8) Uani 1 1 d D . . . .
H28A H 0.419216 0.877291 0.470442 0.046 Uiso 1 1 calc R U . . .
H28B H 0.432657 0.894094 0.557607 0.046 Uiso 1 1 calc R U . . .
H28C H 0.354374 0.945289 0.485089 0.046 Uiso 1 1 calc R U . . .
C29 C 0.40654(17) 0.6691(2) 0.52137(16) 0.0217(7) Uani 1 1 d D . . . .
H29A H 0.431331 0.664529 0.487268 0.033 Uiso 1 1 calc R U . . .
H29B H 0.377607 0.597781 0.517445 0.033 Uiso 1 1 calc R U . . .
H29C H 0.448146 0.680344 0.575606 0.033 Uiso 1 1 calc R U . . .
C30 C 0.25443(15) 0.8351(2) 0.54969(14) 0.0113(6) Uani 1 1 d . . . . .
C31 C 0.21280(15) 0.9327(2) 0.49645(14) 0.0138(6) Uani 1 1 d . . . . .
C32 C 0.14029(17) 0.9160(2) 0.42935(16) 0.0234(7) Uani 1 1 d . . . . .
H32 H 0.117364 0.841600 0.416662 0.028 Uiso 1 1 calc R U . . .
C33 C 0.10141(19) 1.0077(2) 0.38093(17) 0.0292(7) Uani 1 1 d . . . . .
H33 H 0.051932 0.995987 0.334902 0.035 Uiso 1 1 calc R U . . .
C34 C 0.13412(18) 1.1158(2) 0.39921(16) 0.0246(7) Uani 1 1 d . . . . .
H34 H 0.107420 1.178460 0.365662 0.030 Uiso 1 1 calc R U . . .
C35 C 0.20588(17) 1.1332(2) 0.46642(16) 0.0209(7) Uani 1 1 d . . . . .
H35 H 0.227996 1.207995 0.479514 0.025 Uiso 1 1 calc R U . . .
C36 C 0.24551(16) 1.0417(2) 0.51464(15) 0.0158(6) Uani 1 1 d . . . . .
H36 H 0.295256 1.053581 0.560318 0.019 Uiso 1 1 calc R U . . .

loop_
_atom_site_aniso_label
_atom_site_aniso_U_11
_atom_site_aniso_U_22
_atom_site_aniso_U_33
_atom_site_aniso_U_23
_atom_site_aniso_U_13
_atom_site_aniso_U_12
P1 0.0114(4) 0.0115(4) 0.0072(3) 0.0001(3) 0.0031(3) 0.0009(3)
Si1 0.0095(4) 0.0109(4) 0.0081(4) -0.0008(3) 0.0033(3) -0.0004(3)
Si2 0.0133(4) 0.0136(4) 0.0121(4) -0.0020(3) 0.0009(3) -0.0018(3)
N2 0.0127(12) 0.0114(12) 0.0108(11) 0.0012(9) 0.0064(10) 0.0015(9)
C1 0.0127(14) 0.0093(13) 0.0080(13) 0.0028(10) 0.0048(11) -0.0010(11)
C2 0.0092(13) 0.0092(14) 0.0119(13) -0.0001(10) 0.0052(11) -0.0039(10)
C3 0.0093(13) 0.0128(14) 0.0185(14) -0.0024(11) 0.0079(12) -0.0008(11)
C4 0.0129(14) 0.0120(14) 0.0094(13) -0.0036(10) 0.0043(12) -0.0054(11)
C5 0.0075(13) 0.0119(14) 0.0111(13) 0.0029(10) 0.0001(11) -0.0021(11)
C6 0.0115(14) 0.0056(13) 0.0130(13) 0.0029(10) 0.0064(11) 0.0001(10)
C7 0.0083(13) 0.0153(14) 0.0141(14) -0.0024(11) 0.0034(11) 0.0027(11)
C8 0.0163(15) 0.0177(15) 0.0165(14) 0.0052(11) 0.0044(12) 0.0076(12)
C9 0.0107(14) 0.0210(16) 0.0197(15) -0.0037(12) 0.0032(12) -0.0013(12)
C10 0.0152(15) 0.0200(16) 0.0213(15) -0.0014(12) 0.0059(13) 0.0035(12)
C11 0.0178(15) 0.0250(17) 0.0103(14) -0.0037(11) 0.0054(12) -0.0048(12)
C12 0.0353(19) 0.0342(18) 0.0188(16) -0.0012(13) 0.0183(15) -0.0055(15)
C13 0.048(2) 0.0300(19) 0.0203(17) -0.0106(14) 0.0169(16) -0.0054(16)
C14 0.0304(19) 0.056(2) 0.0130(16) -0.0032(14) 0.0080(14) -0.0005(17)
C15 0.0092(13) 0.0136(14) 0.0134(14) 0.0013(11) 0.0043(11) 0.0013(11)
C16 0.0114(14) 0.0187(16) 0.0309(17) -0.0024(12) 0.0104(13) -0.0033(12)
C17 0.0120(14) 0.0176(15) 0.0214(15) 0.0027(12) 0.0069(12) 0.0024(12)
C18 0.0106(14) 0.0345(18) 0.0204(15) 0.0039(13) 0.0093(13) 0.0015(13)
C19 0.0200(16) 0.0319(18) 0.0151(15) -0.0052(13) 0.0033(13) -0.0060(14)
C20 0.0318(19) 0.0211(17) 0.0251(17) -0.0041(14) -0.0030(15) -0.0020(14)
C21 0.0182(16) 0.0316(18) 0.0196(16) -0.0015(13) 0.0033(13) -0.0069(13)
N1 0.0123(11) 0.0122(12) 0.0095(11) -0.0012(9) 0.0051(9) 0.0019(9)
C22A 0.0166(14) 0.0173(14) 0.0170(14) -0.0011(11) 0.0118(12) 0.0057(11)
C23A 0.034(3) 0.0216(18) 0.031(2) -0.0006(15) 0.024(2) 0.0090(16)
C24A 0.0169(17) 0.038(3) 0.0278(19) -0.0030(18) 0.0128(15) 0.0061(17)
C25A 0.023(2) 0.023(2) 0.0201(19) -0.0006(15) 0.0139(17) 0.0012(16)
C22B 0.0166(14) 0.0173(14) 0.0170(14) -0.0011(11) 0.0118(12) 0.0057(11)
C23B 0.034(3) 0.0216(18) 0.031(2) -0.0006(15) 0.024(2) 0.0090(16)
C24B 0.0169(17) 0.038(3) 0.0278(19) -0.0030(18) 0.0128(15) 0.0061(17)
C25B 0.023(2) 0.023(2) 0.0201(19) -0.0006(15) 0.0139(17) 0.0012(16)
C26 0.0240(16) 0.0122(14) 0.0153(14) 0.0025(11) 0.0138(13) 0.0011(12)
C27 0.043(2) 0.042(2) 0.0127(16) 0.0015(14) 0.0142(15) 0.0064(16)
C28 0.042(2) 0.0163(16) 0.053(2) -0.0002(14) 0.0387(18) 0.0001(14)
C29 0.0300(17) 0.0197(16) 0.0259(16) 0.0024(12) 0.0218(14) 0.0048(13)
C30 0.0121(14) 0.0087(13) 0.0094(13) -0.0038(10) 0.0022(11) -0.0028(11)
C31 0.0158(15) 0.0118(14) 0.0134(14) 0.0010(11) 0.0066(12) 0.0015(11)
C32 0.0255(17) 0.0123(15) 0.0195(16) -0.0027(12) 0.0001(14) -0.0021(12)
C33 0.0285(18) 0.0203(17) 0.0196(16) 0.0001(13) -0.0042(14) -0.0011(14)
C34 0.0294(18) 0.0174(16) 0.0208(16) 0.0072(12) 0.0069(14) 0.0057(13)
C35 0.0238(17) 0.0112(15) 0.0266(16) 0.0023(12) 0.0110(14) -0.0018(12)
C36 0.0150(14) 0.0171(16) 0.0148(14) -0.0007(11) 0.0066(12) -0.0015(12)

loop_
_atom_type_symbol
_atom_type_description
_atom_type_scat_dispersion_real
_atom_type_scat_dispersion_imag
_atom_type_scat_source
C C 0.0033 0.0016 'International Tables Vol C Tables 4.2.6.8 and 6.1.1.4'
H H 0.0000 0.0000 'International Tables Vol C Tables 4.2.6.8 and 6.1.1.4'
N N 0.0061 0.0033 'International Tables Vol C Tables 4.2.6.8 and 6.1.1.4'
Si Si 0.0817 0.0704 'International Tables Vol C Tables 4.2.6.8 and 6.1.1.4'
P P 0.1023 0.0942 'International Tables Vol C Tables 4.2.6.8 and 6.1.1.4'

loop_
_geom_angle_atom_site_label_1
_geom_angle_atom_site_label_2
_geom_angle_atom_site_label_3
_geom_angle
_geom_angle_site_symmetry_1
_geom_angle_site_symmetry_3
_geom_angle_publ_flag
C1 P1 Si1 109.30(8) . . ?
N2 Si1 N1 70.39(9) . . ?
N2 Si1 P1 127.74(7) . . ?
N1 Si1 P1 133.12(8) . . ?
N2 Si1 C30 35.48(9) . . ?
N1 Si1 C30 35.04(9) . . ?
P1 Si1 C30 144.76(7) . . ?
N2 Si1 Si2 110.16(8) . . ?
N1 Si1 Si2 106.67(7) . . ?
P1 Si1 Si2 104.80(4) . . ?
C30 Si1 Si2 110.41(7) . . ?
C20 Si2 C21 106.22(15) . . ?
C20 Si2 C19 110.12(14) . . ?
C21 Si2 C19 110.49(14) . . ?
C20 Si2 Si1 113.19(10) . . ?
C21 Si2 Si1 109.04(10) . . ?
C19 Si2 Si1 107.78(10) . . ?
C30 N2 C26 130.8(2) . . ?
C30 N2 Si1 92.15(15) . . ?
C26 N2 Si1 137.06(17) . . ?
C6 C1 C2 116.6(2) . . ?
C6 C1 P1 125.83(19) . . ?
C2 C1 P1 116.94(18) . . ?
C3 C2 C1 118.6(2) . . ?
C3 C2 C7 117.2(2) . . ?
C1 C2 C7 124.2(2) . . ?
C2 C3 C4 123.6(2) . . ?
C5 C4 C3 115.8(2) . . ?
C5 C4 C11 123.8(2) . . ?
C3 C4 C11 120.3(2) . . ?
C4 C5 C6 123.4(2) . . ?
C5 C6 C1 118.7(2) . . ?
C5 C6 C15 114.6(2) . . ?
C1 C6 C15 126.6(2) . . ?
C9 C7 C8 110.2(2) . . ?
C9 C7 C10 107.2(2) . . ?
C8 C7 C10 105.4(2) . . ?
C9 C7 C2 111.1(2) . . ?
C8 C7 C2 112.0(2) . . ?
C10 C7 C2 110.6(2) . . ?
C14 C11 C12 107.7(2) . . ?
C14 C11 C4 112.1(2) . . ?
C12 C11 C4 109.3(2) . . ?
C14 C11 C13 108.8(2) . . ?
C12 C11 C13 108.8(2) . . ?
C4 C11 C13 110.0(2) . . ?
C17 C15 C18 109.5(2) . . ?
C17 C15 C16 108.2(2) . . ?
C18 C15 C16 104.6(2) . . ?
C17 C15 C6 110.4(2) . . ?
C18 C15 C6 115.3(2) . . ?
C16 C15 C6 108.4(2) . . ?
C30 N1 C22B 131.0(2) . . ?
C30 N1 C22A 131.0(2) . . ?
C30 N1 Si1 90.27(16) . . ?
C22B N1 Si1 136.94(16) . . ?
C22A N1 Si1 136.94(16) . . ?
N1 C22A C23A 113.3(2) . . ?
N1 C22A C25A 106.0(2) . . ?
C23A C22A C25A 109.4(2) . . ?
N1 C22A C24A 110.7(2) . . ?
C23A C22A C24A 109.0(3) . . ?
C25A C22A C24A 108.2(3) . . ?
N1 C22B C25B 106.1(8) . . ?
N1 C22B C24B 109.6(7) . . ?
C25B C22B C24B 112.6(10) . . ?
N1 C22B C23B 106.1(8) . . ?
C25B C22B C23B 113.8(10) . . ?
C24B C22B C23B 108.3(10) . . ?
N2 C26 C27 110.6(2) . . ?
N2 C26 C29 106.3(2) . . ?
C27 C26 C29 108.5(2) . . ?
N2 C26 C28 110.4(2) . . ?
C27 C26 C28 110.8(2) . . ?
C29 C26 C28 110.1(2) . . ?
N1 C30 N2 106.8(2) . . ?
N1 C30 C31 126.5(2) . . ?
N2 C30 C31 126.6(2) . . ?
N1 C30 Si1 54.69(13) . . ?
N2 C30 Si1 52.37(12) . . ?
C31 C30 Si1 174.08(19) . . ?
C36 C31 C32 119.5(2) . . ?
C36 C31 C30 120.0(2) . . ?
C32 C31 C30 120.5(2) . . ?
C33 C32 C31 120.0(3) . . ?
C34 C33 C32 120.3(3) . . ?
C33 C34 C35 120.0(3) . . ?
C34 C35 C36 120.1(3) . . ?
C35 C36 C31 120.1(3) . . ?

loop_
_geom_bond_atom_site_label_1
_geom_bond_atom_site_label_2
_geom_bond_distance
_geom_bond_site_symmetry_2
_geom_bond_publ_flag
P1 C1 1.874(2) . ?
P1 Si1 2.1250(10) . ?
Si1 N2 1.833(2) . ?
Si1 N1 1.888(2) . ?
Si1 C30 2.313(3) . ?
Si1 Si2 2.3501(12) . ?
Si2 C20 1.871(3) . ?
Si2 C21 1.875(3) . ?
Si2 C19 1.877(3) . ?
N2 C30 1.344(3) . ?
N2 C26 1.482(3) . ?
C1 C6 1.422(3) . ?
C1 C2 1.439(3) . ?
C2 C3 1.386(3) . ?
C2 C7 1.557(3) . ?
C3 C4 1.396(4) . ?
C4 C5 1.381(4) . ?
C4 C11 1.534(3) . ?
C5 C6 1.403(3) . ?
C6 C15 1.552(3) . ?
C7 C9 1.534(4) . ?
C7 C8 1.535(4) . ?
C7 C10 1.542(4) . ?
C11 C14 1.526(4) . ?
C11 C12 1.530(4) . ?
C11 C13 1.538(4) . ?
C15 C17 1.523(4) . ?
C15 C18 1.530(3) . ?
C15 C16 1.549(4) . ?
N1 C30 1.328(3) . ?
N1 C22B 1.496(3) . ?
N1 C22A 1.496(3) . ?
C22A C23A 1.519(4) . ?
C22A C25A 1.527(4) . ?
C22A C24A 1.541(4) . ?
C22B C25B 1.498(11) . ?
C22B C24B 1.527(11) . ?
C22B C23B 1.546(12) . ?
C26 C27 1.524(4) . ?
C26 C29 1.526(4) . ?
C26 C28 1.527(4) . ?
C30 C31 1.489(4) . ?
C31 C36 1.385(4) . ?
C31 C32 1.388(4) . ?
C32 C33 1.384(4) . ?
C33 C34 1.376(4) . ?
C34 C35 1.383(4) . ?
C35 C36 1.384(4) . ?

loop_
_geom_torsion_atom_site_label_1
_geom_torsion_atom_site_label_2
_geom_torsion_atom_site_label_3
_geom_torsion_atom_site_label_4
_geom_torsion
_geom_torsion_site_symmetry_1
_geom_torsion_site_symmetry_2
_geom_torsion_site_symmetry_3
_geom_torsion_site_symmetry_4
_geom_torsion_publ_flag
N1 Si1 N2 C30 3.98(14) . . . . ?
P1 Si1 N2 C30 133.90(13) . . . . ?
Si2 Si1 N2 C30 -97.18(14) . . . . ?
N1 Si1 N2 C26 -178.2(3) . . . . ?
P1 Si1 N2 C26 -48.3(3) . . . . ?
C30 Si1 N2 C26 177.8(3) . . . . ?
Si2 Si1 N2 C26 80.6(2) . . . . ?
Si1 P1 C1 C6 -54.5(2) . . . . ?
Si1 P1 C1 C2 115.92(18) . . . . ?
C6 C1 C2 C3 18.1(3) . . . . ?
P1 C1 C2 C3 -153.27(19) . . . . ?
C6 C1 C2 C7 -160.9(2) . . . . ?
P1 C1 C2 C7 27.7(3) . . . . ?
C1 C2 C3 C4 -4.2(4) . . . . ?
C7 C2 C3 C4 174.9(2) . . . . ?
C2 C3 C4 C5 -8.5(4) . . . . ?
C2 C3 C4 C11 175.3(2) . . . . ?
C3 C4 C5 C6 7.1(4) . . . . ?
C11 C4 C5 C6 -176.8(2) . . . . ?
C4 C5 C6 C1 7.0(4) . . . . ?
C4 C5 C6 C15 -170.0(2) . . . . ?
C2 C1 C6 C5 -19.4(3) . . . . ?
P1 C1 C6 C5 151.1(2) . . . . ?
C2 C1 C6 C15 157.2(2) . . . . ?
P1 C1 C6 C15 -32.4(4) . . . . ?
C3 C2 C7 C9 94.8(3) . . . . ?
C1 C2 C7 C9 -86.2(3) . . . . ?
C3 C2 C7 C8 -141.4(2) . . . . ?
C1 C2 C7 C8 37.6(3) . . . . ?
C3 C2 C7 C10 -24.2(3) . . . . ?
C1 C2 C7 C10 154.8(2) . . . . ?
C5 C4 C11 C14 2.9(4) . . . . ?
C3 C4 C11 C14 178.9(3) . . . . ?
C5 C4 C11 C12 122.3(3) . . . . ?
C3 C4 C11 C12 -61.8(3) . . . . ?
C5 C4 C11 C13 -118.3(3) . . . . ?
C3 C4 C11 C13 57.7(3) . . . . ?
C5 C6 C15 C17 -67.6(3) . . . . ?
C1 C6 C15 C17 115.7(3) . . . . ?
C5 C6 C15 C18 167.6(2) . . . . ?
C1 C6 C15 C18 -9.1(4) . . . . ?
C5 C6 C15 C16 50.7(3) . . . . ?
C1 C6 C15 C16 -125.9(3) . . . . ?
N2 Si1 N1 C30 -4.03(14) . . . . ?
P1 Si1 N1 C30 -127.84(14) . . . . ?
Si2 Si1 N1 C30 101.94(14) . . . . ?
N2 Si1 N1 C22B -169.0(3) . . . . ?
P1 Si1 N1 C22B 67.2(3) . . . . ?
C30 Si1 N1 C22B -165.0(3) . . . . ?
Si2 Si1 N1 C22B -63.0(3) . . . . ?
N2 Si1 N1 C22A -169.0(3) . . . . ?
P1 Si1 N1 C22A 67.2(3) . . . . ?
C30 Si1 N1 C22A -165.0(3) . . . . ?
Si2 Si1 N1 C22A -63.0(3) . . . . ?
C30 N1 C22A C23A -43.1(4) . . . . ?
Si1 N1 C22A C23A 116.8(3) . . . . ?
C30 N1 C22A C25A -163.1(3) . . . . ?
Si1 N1 C22A C25A -3.2(4) . . . . ?
C30 N1 C22A C24A 79.7(4) . . . . ?
Si1 N1 C22A C24A -120.4(3) . . . . ?
C30 N1 C22B C25B 167.4(10) . . . . ?
Si1 N1 C22B C25B -32.6(10) . . . . ?
C30 N1 C22B C24B 45.6(11) . . . . ?
Si1 N1 C22B C24B -154.5(10) . . . . ?
C30 N1 C22B C23B -71.1(10) . . . . ?
Si1 N1 C22B C23B 88.8(10) . . . . ?
C30 N2 C26 C27 -56.7(3) . . . . ?
Si1 N2 C26 C27 126.2(2) . . . . ?
C30 N2 C26 C29 -174.3(3) . . . . ?
Si1 N2 C26 C29 8.6(3) . . . . ?
C30 N2 C26 C28 66.3(3) . . . . ?
Si1 N2 C26 C28 -110.8(3) . . . . ?
C22B N1 C30 N2 171.9(2) . . . . ?
C22A N1 C30 N2 171.9(2) . . . . ?
Si1 N1 C30 N2 5.41(19) . . . . ?
C22B N1 C30 C31 -6.4(4) . . . . ?
C22A N1 C30 C31 -6.4(4) . . . . ?
Si1 N1 C30 C31 -172.8(2) . . . . ?
C22B N1 C30 Si1 166.4(3) . . . . ?
C22A N1 C30 Si1 166.4(3) . . . . ?
C26 N2 C30 N1 176.4(2) . . . . ?
Si1 N2 C30 N1 -5.6(2) . . . . ?
C26 N2 C30 C31 -5.3(4) . . . . ?
Si1 N2 C30 C31 172.7(2) . . . . ?
C26 N2 C30 Si1 -178.0(3) . . . . ?
N1 C30 C31 C36 92.4(3) . . . . ?
N2 C30 C31 C36 -85.6(3) . . . . ?
N1 C30 C31 C32 -86.2(3) . . . . ?
N2 C30 C31 C32 95.9(3) . . . . ?
C36 C31 C32 C33 0.3(4) . . . . ?
C30 C31 C32 C33 178.9(3) . . . . ?
C31 C32 C33 C34 -0.3(5) . . . . ?
C32 C33 C34 C35 -0.4(5) . . . . ?
C33 C34 C35 C36 1.1(4) . . . . ?
C34 C35 C36 C31 -1.1(4) . . . . ?
C32 C31 C36 C35 0.4(4) . . . . ?
C30 C31 C36 C35 -178.2(2) . . . . ?
